data_2005444
loop_
_publ_author_name
'Turel, I.'
'Leban, I.'
'Zupancic, M.'
'Bukovec, P.'
'Gruber, K.'

_publ_section_title
;
 An Adduct of Magnesium Sulfate with a Member of the Quinolone Family
 (Ciprofloxacin)
;
_journal_issue 10
_journal_name_full 'Acta Crystallographica Section C'
_journal_page_first 2443
_journal_page_last 2445
_journal_paper_doi 10.1107/S0108270196005343
_journal_volume 52
_journal_year 1996
_chemical_formula_moiety '2(C17 H19 F N3 O3), Mg H12 O6, S O4, 6(H2 O)'
_chemical_formula_sum 'C34 H62 F2 Mg N6 O26 S2'
_chemical_formula_weight 1097.32
_chemical_name_systematic
;
di(ciprofloxacinium) hexaaquamagnesium(II) bis(sulfate) hexahydrate
;
_space_group_IT_number 15
_symmetry_cell_setting monoclinic
_symmetry_space_group_name_Hall '-C 2yc'
_symmetry_space_group_name_H-M 'C 1 2/c 1'
_audit_creation_method SHELXL
_cell_angle_alpha 90.00
_cell_angle_beta 99.19(3)
_cell_angle_gamma 90.00
_cell_formula_units_Z 4
_cell_length_a 13.273(3)
_cell_length_b 9.692(2)
_cell_length_c 38.608(8)
_cell_measurement_reflns_used 25
_cell_measurement_temperature 298(2)
_cell_measurement_theta_max 13
_cell_measurement_theta_min 10
_cell_volume 4902.9(19)
_computing_cell_refinement 'local program'
_computing_data_collection 'local program (Kratky, 1993)'
_computing_data_reduction 'local program'
_computing_molecular_graphics 'ORTEPII (Johnson, 1971) and PLUTON (Spek, 1991)'
_computing_publication_material SHELXL93
_computing_structure_refinement 'SHELXL93 (Sheldrick, 1993)'
_computing_structure_solution 'SHELXS86 (Sheldrick, 1990)'
_diffrn_ambient_temperature 298(2)
_diffrn_measurement_device 'modified Stoe diffractometer'
_diffrn_measurement_method 'fixed \w = 1.2\%scans'
_diffrn_radiation_monochromator graphite
_diffrn_radiation_source 'fine-focus sealed tube'
_diffrn_radiation_type MoK\a
_diffrn_radiation_wavelength 0.71073
_diffrn_reflns_av_R_equivalents 0.055
_diffrn_reflns_av_sigmaI/netI 0.1058
_diffrn_reflns_limit_h_max 14
_diffrn_reflns_limit_h_min -14
_diffrn_reflns_limit_k_max 10
_diffrn_reflns_limit_k_min -1
_diffrn_reflns_limit_l_max 41
_diffrn_reflns_limit_l_min -1
_diffrn_reflns_number 3835
_diffrn_reflns_theta_max 22.50
_diffrn_reflns_theta_min 2.92
_diffrn_standards_decay_% -4.6
_diffrn_standards_interval_count 'after every 400'
_diffrn_standards_number 3
_exptl_absorpt_coefficient_mu 0.222
_exptl_absorpt_correction_type none
_exptl_crystal_colour colourless
_exptl_crystal_density_diffrn 1.487
_exptl_crystal_density_meas 1.48(5)
_exptl_crystal_density_method 'flotation chlorobenzene/CCl~4~'
_exptl_crystal_description plate
_exptl_crystal_F_000 2312
_exptl_crystal_size_max 0.40
_exptl_crystal_size_mid 0.21
_exptl_crystal_size_min 0.15
_refine_diff_density_max 0.331
_refine_diff_density_min -0.227
_refine_ls_extinction_method none
_refine_ls_goodness_of_fit_all 1.048
_refine_ls_goodness_of_fit_obs 1.091
_refine_ls_hydrogen_treatment refxyz
_refine_ls_matrix_type full
_refine_ls_number_parameters 360
_refine_ls_number_reflns 3183
_refine_ls_number_restraints 285
_refine_ls_restrained_S_all 1.075
_refine_ls_restrained_S_obs 1.049
_refine_ls_R_factor_all 0.1325
_refine_ls_R_factor_obs 0.0600
_refine_ls_shift/esd_max 0.342
_refine_ls_shift/esd_mean 0.010
_refine_ls_structure_factor_coef Fsqd
_refine_ls_weighting_details 'w = 1/[\s^2^(Fo^2^)+(0.0464P)^2^+12.0673P] where P=(Fo^2^+2Fc^2^)/3'
_refine_ls_weighting_scheme calc
_refine_ls_wR_factor_all 0.1695
_refine_ls_wR_factor_obs 0.1172
_reflns_number_observed 1710
_reflns_number_total 3200
_reflns_observed_criterion >2sigma(I)
_cod_data_source_file ab1358.cif
_cod_data_source_block mgcf
_cod_depositor_comments
;
The following automatic conversions were performed:

'_refine_ls_weighting_scheme' value 'calc w =
1/[\s^2^(Fo^2^)+(0.0464P)^2^+12.0673P] where P=(Fo^2^+2Fc^2^)/3' was
changed to 'calc'. New tag '_refine_ls_weighting_details' was
created. The value of the new tag was set to 'w =
1/[\s^2^(Fo^2^)+(0.0464P)^2^+12.0673P] where P=(Fo^2^+2Fc^2^)/3'.

Automatic conversion script
Id: cif_fix_values 3143 2015-03-26 13:38:13Z robertas 

2019-10-07
Z value and formula fixed to values more according to usual
chemical conventions.                 miguel
;
_cod_original_formula_sum 'C17 H31 F Mg0.5 N3 O13 S'
_cod_original_formula_weight 548.66
_cod_original_formula_moiety
;
(C17 H19 F N3 O3) [Mg(H2 O)6]0.5 S O4 ,  3H2 O
;
_cod_original_formula_units_Z 8
_cod_original_cell_volume 4902.9(18)
_cod_original_sg_symbol_H-M 'C 2/c'
_cod_database_code 2005444

loop_
_symmetry_equiv_pos_as_xyz
'x, y, z'
'x, -y, z+1/2'
'x+1/2, y+1/2, z'
'x+1/2, -y+1/2, z+1/2'
'-x, -y, -z'
'-x, y, -z-1/2'
'-x+1/2, -y+1/2, -z'
'-x+1/2, y+1/2, -z-1/2'

loop_
_atom_site_aniso_label
_atom_site_aniso_U_11
_atom_site_aniso_U_22
_atom_site_aniso_U_33
_atom_site_aniso_U_12
_atom_site_aniso_U_13
_atom_site_aniso_U_23
S1 0.0349(9) 0.0367(9) 0.0419(10) 0.0015(9) 0.0147(8) -0.0022(9)
O2 0.033(3) 0.175(6) 0.127(5) -0.015(4) 0.007(3) -0.105(5)
O3 0.049(3) 0.135(5) 0.038(3) 0.040(3) 0.012(2) 0.005(3)
O4 0.055(3) 0.042(3) 0.164(5) 0.018(3) 0.066(3) 0.029(3)
O5 0.101(4) 0.062(3) 0.080(4) 0.005(3) 0.043(3) 0.027(3)
Mg1 0.030(2) 0.028(2) 0.050(2) 0.000 0.0102(13) 0.000
O1W 0.038(3) 0.123(5) 0.052(3) 0.000(3) 0.012(2) 0.017(3)
O2W 0.051(3) 0.049(3) 0.144(5) 0.013(3) 0.030(4) 0.031(3)
O3W 0.036(3) 0.038(3) 0.076(3) -0.007(2) 0.019(2) -0.014(3)
O4W 0.082(4) 0.110(5) 0.107(5) 0.025(4) -0.022(4) -0.028(5)
O5W 0.120(5) 0.076(4) 0.053(3) 0.033(4) 0.015(4) 0.000(3)
O6W 0.108(5) 0.081(4) 0.066(4) -0.018(4) 0.019(3) -0.011(3)
F1 0.093(3) 0.037(2) 0.044(2) -0.020(2) 0.022(2) -0.014(2)
O1 0.089(4) 0.041(3) 0.045(3) -0.029(3) 0.042(3) -0.011(2)
C9 0.029(3) 0.027(3) 0.027(3) -0.002(3) -0.001(3) 0.002(3)
O11 0.085(4) 0.043(3) 0.045(3) -0.015(3) 0.038(3) -0.010(2)
C7 0.036(4) 0.031(3) 0.028(3) 0.003(3) 0.003(3) -0.004(3)
C3 0.039(4) 0.037(3) 0.024(3) -0.001(3) 0.009(3) -0.005(3)
C2 0.047(4) 0.028(3) 0.031(3) -0.010(3) 0.011(3) -0.007(3)
C10 0.034(4) 0.029(3) 0.024(3) -0.008(3) 0.006(3) 0.000(3)
C4 0.031(4) 0.035(4) 0.033(3) -0.006(3) 0.012(3) 0.003(3)
C5 0.041(4) 0.035(4) 0.032(3) -0.017(3) 0.004(3) -0.001(3)
N21 0.059(3) 0.036(3) 0.021(3) 0.008(3) 0.012(3) 0.004(2)
C22 0.058(4) 0.039(4) 0.032(3) -0.003(4) 0.017(3) 0.002(3)
C23 0.052(4) 0.049(4) 0.031(3) 0.008(4) 0.012(3) 0.003(3)
N24 0.035(3) 0.054(3) 0.023(3) -0.002(3) 0.007(2) -0.006(3)
C25 0.064(5) 0.036(4) 0.038(4) -0.001(4) 0.018(3) -0.008(3)
C26 0.064(4) 0.042(4) 0.030(3) 0.011(4) 0.014(3) 0.007(3)
N1 0.041(3) 0.028(3) 0.031(3) -0.011(2) 0.013(2) -0.001(2)
C8 0.040(4) 0.029(3) 0.028(3) -0.006(3) 0.008(3) 0.004(3)
O12 0.081(4) 0.044(3) 0.047(3) -0.015(3) 0.027(3) -0.017(3)
C1 0.039(4) 0.046(4) 0.033(4) -0.005(3) 0.005(3) -0.006(4)
C11 0.062(5) 0.036(4) 0.050(4) -0.014(4) 0.022(4) 0.000(4)
C13 0.093(6) 0.051(5) 0.059(5) 0.003(5) 0.029(4) 0.013(4)
C12 0.115(7) 0.036(4) 0.078(5) -0.014(5) 0.054(5) 0.000(4)
C6 0.053(4) 0.027(3) 0.028(3) -0.008(3) 0.008(3) -0.010(3)

loop_
_atom_site_label
_atom_site_occupancy
_atom_site_fract_x
_atom_site_fract_y
_atom_site_fract_z
_atom_site_U_iso_or_equiv
_atom_site_thermal_displace_type
_atom_site_calc_flag
_atom_site_refinement_flags
_atom_site_type_symbol
S1 1 0.18769(12) 0.2503(2) -0.20909(4) 0.0369(4) Uani d U S
O2 1 0.2770(3) 0.3027(7) -0.1881(2) 0.112(2) Uani d U O
O3 1 0.2121(3) 0.2078(6) -0.24295(11) 0.074(2) Uani d U O
O4 1 0.1076(4) 0.3552(5) -0.2143(2) 0.082(2) Uani d U O
O5 1 0.1470(4) 0.1341(5) -0.19282(14) 0.078(2) Uani d U O
Mg1 1 0.0000 -0.2328(3) -0.2500 0.0356(7) Uani d SU Mg
O1W 1 0.0271(3) -0.2286(7) -0.30054(12) 0.070(2) Uani d DU O
H1WA 1 0.0965(14) -0.2327(85) -0.3035(15) 0.105 Uiso d D H
H1WB 1 -0.0166(35) -0.2208(88) -0.3224(8) 0.105 Uiso d D H
O2W 1 -0.1137(4) -0.0864(5) -0.2602(2) 0.080(2) Uani d DU O
H2WA 1 -0.1153(51) -0.0166(64) -0.2775(16) 0.120 Uiso d D H
H2WB 1 -0.1803(23) -0.1065(82) -0.2558(20) 0.120 Uiso d D H
O3W 1 -0.1118(3) -0.3800(4) -0.26292(12) 0.0489(12) Uani d DU O
H3WA 1 -0.1775(20) -0.3585(58) -0.2578(16) 0.073 Uiso d D H
H3WB 1 -0.1126(40) -0.4658(34) -0.2747(15) 0.073 Uiso d D H
O4W 1 0.3837(4) 0.7474(7) 0.1425(2) 0.104(2) Uani d D O
H4WA 1 0.3504(58) 0.6605(39) 0.1390(29) 0.156 Uiso d D H
H4WB 1 0.3349(49) 0.8193(56) 0.1418(28) 0.156 Uiso d D H
O5W 1 0.1843(5) 0.0196(6) -0.12390(13) 0.083(2) Uani d D O
H5WA 1 0.1714(65) 0.0741(61) -0.1046(12) 0.124 Uiso d D H
H5WB 1 0.1841(68) 0.0768(59) -0.1439(11) 0.124 Uiso d D H
O6W 1 0.2867(4) 0.0014(6) 0.14041(14) 0.085(2) Uani d D O
H6WA 1 0.2998(51) 0.0658(70) 0.1231(17) 0.127 Uiso d D H
H6WB 1 0.2170(18) 0.0029(87) 0.1429(21) 0.127 Uiso d D H
F1 1 0.1745(3) 0.8216(4) 0.08478(9) 0.0570(11) Uani d U F
O1 1 0.2087(4) 0.5672(4) -0.02498(11) 0.0550(13) Uani d U O
C9 1 0.0877(4) 0.4386(6) 0.04634(14) 0.0283(13) Uani d U C
O11 1 0.2058(4) 0.3859(5) -0.06995(11) 0.0544(13) Uani d DU O
H11 1 0.2150(52) 0.4713(36) -0.0577(16) 0.082 Uiso d D H
C7 1 0.0927(4) 0.6080(6) 0.09264(14) 0.0317(14) Uani d U C
C3 1 0.1367(4) 0.3496(6) -0.01798(14) 0.0329(14) Uani d U C
C2 1 0.0841(4) 0.2679(6) 0.00205(15) 0.0349(14) Uani d U C
H2 1 0.0629(4) 0.1812(6) -0.00652(15) 0.052 Uiso calc R H
C10 1 0.1364(4) 0.5285(6) 0.02624(14) 0.0287(14) Uani d U C
C4 1 0.1631(4) 0.4861(6) -0.00679(15) 0.0323(14) Uani d U C
C5 1 0.1635(4) 0.6601(6) 0.03990(15) 0.0360(15) Uani d U C
H5 1 0.1964(4) 0.7218(6) 0.02702(15) 0.054 Uiso calc R H
N21 1 0.0855(4) 0.6457(5) 0.12678(11) 0.0380(13) Uani d U N
C22 1 0.0716(5) 0.5400(6) 0.15213(14) 0.042(2) Uani d U C
H22A 1 0.1024(5) 0.4542(6) 0.14614(14) 0.063 Uiso calc R H
H22B 1 -0.0006(5) 0.5239(6) 0.15194(14) 0.063 Uiso calc R H
C23 1 0.1207(5) 0.5867(7) 0.18777(15) 0.043(2) Uani d U C
H23A 1 0.1090(5) 0.5180(7) 0.20497(15) 0.065 Uiso calc R H
H23B 1 0.1937(5) 0.5944(7) 0.18826(15) 0.065 Uiso calc R H
N24 1 0.0800(3) 0.7221(5) 0.19746(11) 0.0371(13) Uani d U N
H24A 1 -0.0021(3) 0.7065(5) 0.20029(11) 0.056 Uiso d R H
H24B 1 0.1219(3) 0.7535(5) 0.22229(11) 0.056 Uiso d R H
C25 1 0.0892(5) 0.8277(6) 0.17024(15) 0.045(2) Uani d U C
H25A 1 0.1606(5) 0.8468(6) 0.16968(15) 0.067 Uiso calc R H
H25B 1 0.0568(5) 0.9127(6) 0.17583(15) 0.067 Uiso calc R H
C26 1 0.0391(5) 0.7758(6) 0.13519(15) 0.045(2) Uani d U C
H26A 1 -0.0331(5) 0.7620(6) 0.13542(15) 0.067 Uiso calc R H
H26B 1 0.0464(5) 0.8438(6) 0.11732(15) 0.067 Uiso calc R H
N1 1 0.0617(4) 0.3063(5) 0.03321(12) 0.0324(12) Uani d U N
C8 1 0.0646(4) 0.4807(6) 0.07891(14) 0.0321(14) Uani d U C
H8 1 0.0294(4) 0.4209(6) 0.09151(14) 0.048 Uiso calc R H
O12 1 0.1442(4) 0.1791(5) -0.06152(12) 0.0554(13) Uani d U O
C1 1 0.1620(5) 0.2963(7) -0.0510(2) 0.039(2) Uani d U C
C11 1 0.0017(5) 0.2145(6) 0.0529(2) 0.048(2) Uani d U C
H11C 1 -0.0695(5) 0.2420(6) 0.0526(2) 0.072 Uiso calc R H
C13 1 0.0514(6) 0.1518(7) 0.0856(2) 0.066(2) Uani d U C
H13A 1 0.0120(6) 0.1423(7) 0.1045(2) 0.099 Uiso calc R H
H13B 1 0.1236(6) 0.1695(7) 0.0929(2) 0.099 Uiso calc R H
C12 1 0.0198(7) 0.0652(7) 0.0526(2) 0.072(2) Uani d U C
H12A 1 0.0731(7) 0.0316(7) 0.0403(2) 0.108 Uiso calc R H
H12B 1 -0.0385(7) 0.0044(7) 0.0519(2) 0.108 Uiso calc R H
C6 1 0.1421(5) 0.6975(6) 0.07160(15) 0.036(2) Uani d U C

loop_
_atom_type_symbol
_atom_type_description
_atom_type_scat_dispersion_real
_atom_type_scat_dispersion_imag
_atom_type_scat_source
C C 0.0033 0.0016 'International Tables Vol C Tables 4.2.6.8 and 6.1.1.4'
H H 0.0000 0.0000 'International Tables Vol C Tables 4.2.6.8 and 6.1.1.4'
N N 0.0061 0.0033 'International Tables Vol C Tables 4.2.6.8 and 6.1.1.4'
O O 0.0106 0.0060 'International Tables Vol C Tables 4.2.6.8 and 6.1.1.4'
F F 0.0171 0.0103 'International Tables Vol C Tables 4.2.6.8 and 6.1.1.4'
Mg Mg 0.0486 0.0363 'International Tables Vol C Tables 4.2.6.8 and 6.1.1.4'
S S 0.1246 0.1234 'International Tables Vol C Tables 4.2.6.8 and 6.1.1.4'

loop_
_geom_angle_atom_site_label_1
_geom_angle_atom_site_label_2
_geom_angle_atom_site_label_3
_geom_angle_site_symmetry_1
_geom_angle_site_symmetry_3
_geom_angle
_geom_angle_publ_flag
O2 S1 O5 . . 111.7(4) yes
O2 S1 O3 . . 109.2(3) yes
O5 S1 O3 . . 108.9(3) yes
O2 S1 O4 . . 110.6(4) yes
O5 S1 O4 . . 106.9(3) yes
O3 S1 O4 . . 109.5(3) yes
O1W Mg1 O1W 6 . 177.7(4) yes
O1W Mg1 O3W 6 . 90.9(2) yes
O1W Mg1 O3W . . 90.7(2) yes
O1W Mg1 O3W 6 6 90.7(2) no
O1W Mg1 O3W . 6 90.9(2) no
O3W Mg1 O3W . 6 92.4(3) yes
O1W Mg1 O2W 6 6 92.2(2) no
O1W Mg1 O2W . 6 86.2(2) yes
O3W Mg1 O2W . 6 176.9(2) yes
O3W Mg1 O2W 6 6 87.3(2) no
O1W Mg1 O2W 6 . 86.2(2) no
O1W Mg1 O2W . . 92.2(2) yes
O3W Mg1 O2W . . 87.3(2) yes
O3W Mg1 O2W 6 . 176.9(2) no
O2W Mg1 O2W 6 . 93.1(3) yes
C10 C9 N1 . . 118.7(5) yes
C10 C9 C8 . . 120.3(5) yes
N1 C9 C8 . . 121.0(5) yes
C8 C7 N21 . . 123.3(5) yes
C8 C7 C6 . . 116.8(5) yes
N21 C7 C6 . . 119.5(5) yes
C2 C3 C4 . . 119.3(5) yes
C2 C3 C1 . . 119.7(6) yes
C4 C3 C1 . . 121.0(6) yes
N1 C2 C3 . . 123.5(5) yes
C9 C10 C5 . . 118.2(5) yes
C9 C10 C4 . . 121.2(5) yes
C5 C10 C4 . . 120.5(5) yes
O1 C4 C3 . . 121.6(5) yes
O1 C4 C10 . . 121.4(5) yes
C3 C4 C10 . . 117.0(5) yes
C6 C5 C10 . . 120.4(6) yes
C7 N21 C22 . . 119.5(5) yes
C7 N21 C26 . . 122.3(5) yes
C22 N21 C26 . . 110.9(4) yes
N21 C22 C23 . . 108.9(5) yes
N24 C23 C22 . . 112.1(5) yes
C25 N24 C23 . . 110.8(4) yes
N24 C25 C26 . . 109.5(5) yes
N21 C26 C25 . . 110.4(5) yes
C2 N1 C9 . . 120.2(5) yes
C2 N1 C11 . . 120.6(5) yes
C9 N1 C11 . . 119.0(5) yes
C7 C8 C9 . . 121.6(5) yes
O12 C1 O11 . . 120.2(6) yes
O12 C1 C3 . . 124.2(6) yes
O11 C1 C3 . . 115.5(6) yes
C13 C11 C12 . . 62.9(5) yes
C13 C11 N1 . . 119.1(6) yes
C12 C11 N1 . . 119.0(6) yes
C11 C13 C12 . . 58.8(5) yes
C11 C12 C13 . . 58.3(4) yes
F1 C6 C5 . . 118.7(5) yes
F1 C6 C7 . . 118.5(5) yes
C5 C6 C7 . . 122.6(6) yes

loop_
_geom_bond_atom_site_label_1
_geom_bond_atom_site_label_2
_geom_bond_site_symmetry_2
_geom_bond_distance
_geom_bond_publ_flag
S1 O2 . 1.418(5) yes
S1 O5 . 1.436(5) yes
S1 O3 . 1.455(4) yes
S1 O4 . 1.461(5) yes
Mg1 O1W 6 2.040(4) yes
Mg1 O1W . 2.040(4) yes
Mg1 O3W . 2.061(4) yes
Mg1 O3W 6 2.061(4) yes
Mg1 O2W 6 2.063(5) yes
Mg1 O2W . 2.063(5) yes
F1 C6 . 1.349(6) yes
O1 C4 . 1.270(6) yes
C9 C10 . 1.393(7) yes
C9 N1 . 1.401(7) yes
C9 C8 . 1.402(7) yes
O11 C1 . 1.329(7) yes
C7 C8 . 1.371(8) yes
C7 N21 . 1.385(7) yes
C7 C6 . 1.418(8) yes
C3 C2 . 1.372(8) yes
C3 C4 . 1.419(8) yes
C3 C1 . 1.462(8) yes
C2 N1 . 1.337(7) yes
C10 C5 . 1.405(8) yes
C10 C4 . 1.437(7) yes
C5 C6 . 1.350(8) yes
N21 C22 . 1.449(7) yes
N21 C26 . 1.463(7) yes
C22 C23 . 1.495(8) yes
C23 N24 . 1.490(7) yes
N24 C25 . 1.486(7) yes
C25 C26 . 1.496(8) yes
N1 C11 . 1.482(7) yes
O12 C1 . 1.217(7) yes
C11 C13 . 1.460(9) yes
C11 C12 . 1.467(9) yes
C13 C12 . 1.527(10) yes
